data_4330358
loop_
_publ_author_name
'Aurel T\(ab\(acaru'
'Claudio Pettinari'
'Fabio Marchetti'
'Corrado di Nicola'
'Konstantin V. Domasevitch'
'Simona Galli'
'Norberto Masciocchi'
'Stefania Scuri'
'Iolanda Grappasonni'
'Mario Cocchioni'

_publ_contact_author_address
;
      Dipartimento di Scienza e Alta Tecnologia,
      Universita' dell'Insubria,
      Via Valleggio 11, 22100 Como, Italy
;
_publ_contact_author_email simona.galli@uninsubria.it
_publ_contact_author_fax +39-031-2386630
_publ_contact_author_name 'Simona Galli'
_publ_contact_author_phone +39-031-2386627
_publ_section_title
;
 Antibacterial Action of 4,4'-Bipyrazolyl-Based Silver(I) Coordination
 Polymers Embedded in PE Disks
;
_journal_name_full 'Inorganic Chemistry'
_journal_page_first 9775
_journal_page_last 9788
_journal_paper_doi 10.1021/ic3011635
_journal_volume 51
_journal_year 2012
_chemical_formula_moiety 'C6 H4 Ag2 N4'
_chemical_formula_structural 'Ag2 (C6 H4 N4)'
_chemical_formula_sum 'C6 H4 Ag2 N4'
_chemical_formula_weight 347.9
_chemical_name_systematic
;
catena-(4,4'bipyrazolato)-bis-ag(i)
;
_space_group_crystal_system monoclinic
_space_group_IT_number 14
_space_group_name_H-M_alt 'P 1 21/c 1'
_symmetry_space_group_name_Hall '-P 2ybc'
_symmetry_space_group_name_H-M 'P 1 21/c 1'
_cell_angle_alpha 90
_cell_angle_beta 95.2296(91)
_cell_angle_gamma 90
_cell_formula_units_Z 2
_cell_length_a 9.12096(66)
_cell_length_b 6.14552(54)
_cell_length_c 6.62943(52)
_cell_measurement_temperature 298
_cell_volume 370.05(5)
_computing_cell_refinement 'TOPAS, Bruker AXS 2005, Karlsruhe, Germany'
_computing_publication_material 'TOPAS, Bruker AXS 2005, Karlsruhe, Germany'
_computing_structure_refinement 'TOPAS, Bruker AXS 2005, Karlsruhe, Germany'
_computing_structure_solution 'TOPAS, Bruker AXS 2005, Karlsruhe, Germany'
_diffrn_ambient_temperature 298
_diffrn_detector_type 'Lynxeye linear position sensitive detector'
_diffrn_measurement_device_type 'Bruker AXS D8 Advance'
_diffrn_radiation_monochromator 'Ni filter'
_diffrn_source_target Cu
_diffrn_source_type 'sealed x-ray tube'
_exptl_crystal_density_diffrn 1.13
_exptl_crystal_F_000 324
_pd_char_colour white
_pd_meas_2theta_range_inc 0.02
_pd_meas_2theta_range_max 105
_pd_meas_2theta_range_min 5
_pd_meas_number_of_points 5001
_pd_meas_scan_method step
_pd_proc_2theta_range_inc 0.02
_pd_proc_2theta_range_max 105
_pd_proc_2theta_range_min 8
_pd_proc_ls_background_function 'Chebychev polynomial'
_pd_proc_ls_pref_orient_corr none
_pd_proc_ls_profile_function 'fundamental parameters approach'
_pd_proc_ls_prof_R_factor 0.034
_pd_proc_ls_prof_wR_expected 0.005
_pd_proc_ls_prof_wR_factor 0.049
_pd_spec_mounting ' packed powder pellet'
_pd_spec_mount_mode reflection
_pd_spec_shape flat_sheet
_pd_spec_size_axial 10
_pd_spec_size_equat 10
_pd_spec_size_thick 0.1
_refine_ls_extinction_method none
_refine_ls_matrix_type fullcycle
_refine_ls_number_parameters 38
_refine_ls_number_restraints 0
_refine_ls_shift/su_max .01
_refine_ls_structure_factor_coef Inet
_refine_ls_weighting_details 'w = 1/[Y~i~]'
_refine_ls_weighting_scheme calc
_cod_data_source_file ic3011635_si_002_1.cif
_cod_data_source_block Compound1
_cod_depositor_comments
;
The following automatic conversions were performed:

'_refine_ls_weighting_scheme' value '1/[Y~i~]' was changed to 'calc'.
New tag '_refine_ls_weighting_details' was created. The value of the
new tag was set to 'w = 1/[Y~i~]'.

Automatic conversion script
Id: cif_fix_values 3143 2015-03-26 13:38:13Z robertas 
;
_cod_original_cell_volume 370.053(51)
_cod_database_code 4330358

loop_
_symmetry_equiv_pos_as_xyz
'-x, -y, -z'
'-x, y+1/2, -z+1/2'
'x, -y+1/2, z+1/2'
'x, y, z'

loop_
_atom_site_label
_atom_site_type_symbol
_atom_site_symmetry_multiplicity
_atom_site_fract_x
_atom_site_fract_y
_atom_site_fract_z
_atom_site_occupancy
_atom_site_B_iso_or_equiv
Ag1 Ag 4 0.49001(27) 0.21598(37) -0.67700(31) 1 2.465(67)
C1 C 4 -0.07827825 0.01079143 -0.0360754 1 4.465(67)
C2 C 4 -0.1617858 -0.1412725 -0.142064 1 4.465(67)
H2 H 4 -0.1291838 -0.280091 -0.1824706 1 4.465(67)
N1 N 4 -0.30016 -0.05971567 -0.1800513 1 4.465(67)
N2 N 4 -0.3021724 0.1427532 -0.09754025 1 4.465(67)
C3 C 4 -0.1650419 0.186329 -0.008558223 1 4.465(67)
H3 H 4 -0.1351137 0.3165271 0.06066614 1 4.465(67)

loop_
_atom_type_symbol
_atom_type_description
_atom_type_scat_source
C C 'International Tables for Crystallography (Vol. IV)'
H H 'International Tables for Crystallography (Vol. IV)'
Ag Ag 'International Tables for Crystallography (Vol. IV)'
N N 'International Tables for Crystallography (Vol. IV)'

loop_
_diffrn_radiation_type
_diffrn_radiation_wavelength
CuK\a~1~ 1.54056
CuK\a~2~ 1.54439
